data_7215090
loop_
_publ_author_name
'Jiang, Tao'
'Jiang, Yibing'
'Qin, Wei'
'Chen, Shuming'
'Lu, Yahong'
'Lam, Jacky W. Y.'
'He, Bairong'
'Lu, Ping'
'Sung, Herman H. Y.'
'Williams, Ian D.'
'Kwok, Hoi Sing'
'Zhao, Zujin'
'Qiu, Huayu'
'Tang, Ben Zhong'

_publ_section_title
;
 Naphthalene-substituted 2,3,4,5-tetraphenylsiloles: synthesis, structure,
 aggregation-induced emission and efficient electroluminescence
;
_journal_issue 38
_journal_name_full 'Journal of Materials Chemistry'
_journal_page_first 20266
_journal_paper_doi 10.1039/c2jm34621d
_journal_volume 22
_journal_year 2012
_chemical_formula_moiety 'C50 H38 Si'
_chemical_formula_sum 'C50 H38 Si'
_chemical_formula_weight 666.89
_chemical_name_systematic
;
?
;
_space_group_IT_number 13
_space_group_name_Hall '-P 2yc'
_symmetry_cell_setting monoclinic
_symmetry_space_group_name_Hall '-P 2yc'
_symmetry_space_group_name_H-M 'P 1 2/c 1'
_atom_sites_solution_hydrogens geom
_atom_sites_solution_primary iterative
_atom_sites_solution_secondary difmap
_audit_creation_date 2012-02-23
_audit_creation_method
;
Olex2 1.2-beta
(compiled Jan 17 2012 15:45:47, GUI svn.r4036)
;
_cell_angle_alpha 90.00
_cell_angle_beta 90.9540(10)
_cell_angle_gamma 90.00
_cell_formula_units_Z 4
_cell_length_a 25.5955(3)
_cell_length_b 10.43900(10)
_cell_length_c 13.54670(10)
_cell_measurement_reflns_used 9505
_cell_measurement_temperature 173.00(14)
_cell_measurement_theta_max 71.4290
_cell_measurement_theta_min 3.6636
_cell_volume 3619.06(6)
_computing_cell_refinement
;
CrysAlisPro, Agilent Technologies,
Version 1.171.35.19 (release 27-10-2011 CrysAlis171 .NET)
(compiled Oct 27 2011,15:02:11)
;
_computing_data_collection
;
CrysAlisPro, Agilent Technologies,
Version 1.171.35.19 (release 27-10-2011 CrysAlis171 .NET)
(compiled Oct 27 2011,15:02:11)
;
_computing_data_reduction
;
CrysAlisPro, Agilent Technologies,
Version 1.171.35.19 (release 27-10-2011 CrysAlis171 .NET)
(compiled Oct 27 2011,15:02:11)
;
_computing_molecular_graphics
;
O. V. Dolomanov, L. J. Bourhis, R. J. Gildea, J. A. K. Howard and H. Puschmann,
OLEX2: a complete structure solution, refinement and analysis program.
J. Appl. Cryst. (2009). 42, 339-341.
;
_computing_publication_material
;
O. V. Dolomanov, L. J. Bourhis, R. J. Gildea, J. A. K. Howard and H. Puschmann,
OLEX2: a complete structure solution, refinement and analysis program.
J. Appl. Cryst. (2009). 42, 339-341.
;
_computing_structure_refinement
;
XL, G.M. Sheldrick, Acta Cryst.
(2008). A64, 112-122
;
_computing_structure_solution
;
olex2.solve (L.J. Bourhis, O.V. Dolomanov, R.J. Gildea, J.A.K. Howard,
H. Puschmann, in preparation, 2011)
;
_diffrn_ambient_temperature 173.00(14)
_diffrn_detector_area_resol_mean 15.9578
_diffrn_measured_fraction_theta_full 0.990
_diffrn_measured_fraction_theta_max 0.991
_diffrn_measurement_details
;
1 omega 37.00 68.20 0.8000 12.0000
omega____ theta____ kappa____ phi______ frames
- 110.0000 -25.0000 30.0000 39

2 omega -9.00 50.20 0.8000 3.0000
omega____ theta____ kappa____ phi______ frames
- 0.0000 -113.0000 53.0000 74

3 omega -112.00 -26.40 0.8000 5.0000
omega____ theta____ kappa____ phi______ frames
- -55.0000 125.0000 -90.0000 107

4 omega -14.00 75.60 0.8000 5.0000
omega____ theta____ kappa____ phi______ frames
- 55.0000 -57.0000 150.0000 112

5 omega 11.00 126.20 0.8000 5.0000
omega____ theta____ kappa____ phi______ frames
- 55.0000 19.0000 -30.0000 144

6 omega -86.00 3.60 0.8000 12.0000
omega____ theta____ kappa____ phi______ frames
- -64.0000 64.0000 120.0000 112

7 omega -68.00 8.00 0.8000 12.0000
omega____ theta____ kappa____ phi______ frames
- -64.0000 25.0000 90.0000 95

8 omega 39.00 71.00 0.8000 12.0000
omega____ theta____ kappa____ phi______ frames
- 110.0000 -38.0000 90.0000 40

9 omega 40.00 71.20 0.8000 12.0000
omega____ theta____ kappa____ phi______ frames
- 110.0000 -38.0000 -180.0000 39

10 omega 39.00 71.00 0.8000 12.0000
omega____ theta____ kappa____ phi______ frames
- 110.0000 -38.0000 0.0000 40

11 omega 51.00 83.00 0.8000 12.0000
omega____ theta____ kappa____ phi______ frames
- 110.0000 -50.0000 -150.0000 40

12 omega 39.00 70.20 0.8000 12.0000
omega____ theta____ kappa____ phi______ frames
- 110.0000 -38.0000 -90.0000 39

13 omega 37.00 61.80 0.8000 12.0000
omega____ theta____ kappa____ phi______ frames
- 110.0000 -25.0000 -120.0000 31

14 omega 41.00 70.60 0.8000 12.0000
omega____ theta____ kappa____ phi______ frames
- 110.0000 -38.0000 -60.0000 37

15 omega 41.00 70.60 0.8000 12.0000
omega____ theta____ kappa____ phi______ frames
- 110.0000 -38.0000 120.0000 37

16 omega 41.00 70.60 0.8000 12.0000
omega____ theta____ kappa____ phi______ frames
- 110.0000 -38.0000 150.0000 37

17 omega 41.00 70.60 0.8000 12.0000
omega____ theta____ kappa____ phi______ frames
- 110.0000 -38.0000 -30.0000 37

18 omega 104.00 172.00 0.8000 12.0000
omega____ theta____ kappa____ phi______ frames
- 110.0000 50.0000 -90.0000 85

19 omega 43.00 177.40 0.8000 12.0000
omega____ theta____ kappa____ phi______ frames
- 110.0000 0.0000 -120.0000 168

20 omega 125.00 149.00 0.8000 12.0000
omega____ theta____ kappa____ phi______ frames
- 110.0000 -93.0000 -115.0000 30

21 omega 42.00 123.60 0.8000 12.0000
omega____ theta____ kappa____ phi______ frames
- 110.0000 -92.0000 120.0000 102

22 omega 39.00 148.60 0.8000 12.0000
omega____ theta____ kappa____ phi______ frames
- 110.0000 -92.0000 -30.0000 137

23 omega 49.00 110.60 0.8000 12.0000
omega____ theta____ kappa____ phi______ frames
- 110.0000 -93.0000 -115.0000 77
;
_diffrn_measurement_device 'kappa diffractometer'
_diffrn_measurement_device_type 'Xcalibur, Sapphire3, Gemini ultra'
_diffrn_measurement_method '\w scans'
_diffrn_orient_matrix_UB_11 0.0896621000
_diffrn_orient_matrix_UB_12 0.0866163000
_diffrn_orient_matrix_UB_13 -0.0101862000
_diffrn_orient_matrix_UB_21 0.0298959000
_diffrn_orient_matrix_UB_22 -0.0078404000
_diffrn_orient_matrix_UB_23 0.0582522000
_diffrn_orient_matrix_UB_31 0.0632205000
_diffrn_orient_matrix_UB_32 -0.1192687000
_diffrn_orient_matrix_UB_33 -0.0112637000
_diffrn_radiation_monochromator mirror
_diffrn_radiation_probe x-ray
_diffrn_radiation_type CuK\a
_diffrn_radiation_wavelength 1.5418
_diffrn_reflns_av_R_equivalents 0.0364
_diffrn_reflns_av_unetI/netI 0.0308
_diffrn_reflns_limit_h_max 30
_diffrn_reflns_limit_h_min -30
_diffrn_reflns_limit_k_max 12
_diffrn_reflns_limit_k_min -9
_diffrn_reflns_limit_l_max 16
_diffrn_reflns_limit_l_min -12
_diffrn_reflns_number 21793
_diffrn_reflns_theta_full 66.50
_diffrn_reflns_theta_max 67.49
_diffrn_reflns_theta_min 5.35
_diffrn_source 'sealed X-ray tube'
_diffrn_source_current 35
_diffrn_source_power 1.75
_diffrn_source_target Cu
_diffrn_source_voltage 50
_exptl_absorpt_coefficient_mu 0.828
_exptl_absorpt_correction_T_max 1.00000
_exptl_absorpt_correction_T_min 0.88035
_exptl_absorpt_correction_type multi-scan
_exptl_absorpt_process_details
;
CrysAlisPro, Agilent Technologies,
Version 1.171.35.19 (release 27-10-2011 CrysAlis171 .NET)
(compiled Oct 27 2011,15:02:11)
Empirical absorption correction using spherical harmonics,
implemented in SCALE3 ABSPACK scaling algorithm.
;
_exptl_crystal_colour yellow
_exptl_crystal_density_diffrn 1.224
_exptl_crystal_density_method 'not measured'
_exptl_crystal_description block
_exptl_crystal_F_000 1408
_exptl_crystal_size_max 0.35
_exptl_crystal_size_mid 0.17
_exptl_crystal_size_min 0.15
_refine_diff_density_max 0.217
_refine_diff_density_min -0.274
_refine_diff_density_rms 0.030
_refine_ls_extinction_method none
_refine_ls_goodness_of_fit_ref 1.013
_refine_ls_hydrogen_treatment constr
_refine_ls_matrix_type full
_refine_ls_number_parameters 463
_refine_ls_number_reflns 6474
_refine_ls_number_restraints 0
_refine_ls_restrained_S_all 1.013
_refine_ls_R_factor_all 0.0421
_refine_ls_R_factor_gt 0.0363
_refine_ls_shift/su_max 0.001
_refine_ls_shift/su_mean 0.000
_refine_ls_structure_factor_coef Fsqd
_refine_ls_weighting_details 'calc w=1/[\s^2^(Fo^2^)+(0.0597P)^2^+0.4033P] where P=(Fo^2^+2Fc^2^)/3'
_refine_ls_weighting_scheme calc
_refine_ls_wR_factor_gt 0.1002
_refine_ls_wR_factor_ref 0.1041
_reflns_number_gt 5615
_reflns_number_total 6474
_reflns_threshold_expression >2sigma(I)
_cod_data_source_file c2jm34621d.txt
_cod_data_source_block tao2
_cod_depositor_comments
;
The following automatic conversions were performed:

'_symmetry_cell_setting' value 'Monoclinic' changed to 'monoclinic'
according to
/usr/data/users/saulius/automatic-downloads/retrospective/RSC/lib/dictionaries/cif_core.dic
dictionary named 'cif_core.dic' version 2.4.2 from 2011-04-26.

Automatic conversion script
Id: cif_fix_values 2281 2013-09-26 08:29:07Z andrius 
;
_cod_original_sg_symbol_H-M P2/c
_cod_database_code 7215090
_reflns_odcompleteness_completeness 99.70
_reflns_odcompleteness_iscentric 1
_reflns_odcompleteness_theta 68.13

loop_
_space_group_symop_id
_space_group_symop_operation_xyz
1 'x, y, z'
2 '-x, y, -z+1/2'
3 '-x, -y, -z'
4 'x, -y, z-1/2'

loop_
_atom_site_label
_atom_site_type_symbol
_atom_site_fract_x
_atom_site_fract_y
_atom_site_fract_z
_atom_site_U_iso_or_equiv
_atom_site_adp_type
_atom_site_occupancy
_atom_site_symmetry_multiplicity
_atom_site_calc_flag
_atom_site_refinement_flags
Si1 Si 0.0000 -0.06538(4) 0.2500 0.03311(12) Uani 1 2 d S
C1 C 0.02082(5) 0.17574(12) 0.29033(8) 0.0333(3) Uani 1 1 d .
C2 C 0.03546(5) 0.05891(12) 0.32460(9) 0.0346(3) Uani 1 1 d .
C10 C -0.04661(6) -0.17072(14) 0.31513(11) 0.0504(4) Uani 1 1 d .
H10A H -0.0697 -0.2128 0.2667 0.076 Uiso 1 1 calc R
H10B H -0.0675 -0.1192 0.3603 0.076 Uiso 1 1 calc R
H10C H -0.0272 -0.2358 0.3528 0.076 Uiso 1 1 calc R
C11 C 0.04340(5) 0.29927(12) 0.32596(9) 0.0364(3) Uani 1 1 d .
C12 C 0.04117(6) 0.33294(14) 0.42461(10) 0.0481(3) Uani 1 1 d .
H12 H 0.0248 0.2771 0.4700 0.058 Uiso 1 1 calc R
C13 C 0.06269(8) 0.44752(16) 0.45800(13) 0.0622(4) Uani 1 1 d .
H13 H 0.0603 0.4702 0.5257 0.075 Uiso 1 1 calc R
C14 C 0.08734(7) 0.52807(16) 0.39381(15) 0.0662(5) Uani 1 1 d .
H14 H 0.1025 0.6058 0.4170 0.079 Uiso 1 1 calc R
C15 C 0.09004(7) 0.49559(15) 0.29540(15) 0.0633(4) Uani 1 1 d .
H15 H 0.1073 0.5509 0.2508 0.076 Uiso 1 1 calc R
C16 C 0.06771(6) 0.38256(14) 0.26119(11) 0.0484(3) Uani 1 1 d .
H16 H 0.0690 0.3619 0.1930 0.058 Uiso 1 1 calc R
C21 C 0.07641(5) 0.02558(12) 0.39848(8) 0.0342(3) Uani 1 1 d .
C22 C 0.06460(5) -0.06666(13) 0.46960(10) 0.0400(3) Uani 1 1 d .
H22 H 0.0304 -0.1017 0.4709 0.048 Uiso 1 1 calc R
C23 C 0.10144(5) -0.10796(13) 0.53792(9) 0.0413(3) Uani 1 1 d .
H23 H 0.0918 -0.1696 0.5859 0.050 Uiso 1 1 calc R
C24 C 0.15239(5) -0.06148(12) 0.53818(9) 0.0371(3) Uani 1 1 d .
C25 C 0.16461(5) 0.03009(13) 0.46676(10) 0.0411(3) Uani 1 1 d .
H25 H 0.1991 0.0634 0.4647 0.049 Uiso 1 1 calc R
C26 C 0.12746(5) 0.07330(13) 0.39884(9) 0.0401(3) Uani 1 1 d .
H26 H 0.1369 0.1364 0.3518 0.048 Uiso 1 1 calc R
C27 C 0.19067(5) -0.10854(13) 0.61349(9) 0.0397(3) Uani 1 1 d .
C28 C 0.18729(6) -0.23685(14) 0.64789(11) 0.0471(3) Uani 1 1 d .
H28 H 0.1623 -0.2931 0.6186 0.057 Uiso 1 1 calc R
C29 C 0.21922(6) -0.28083(16) 0.72209(11) 0.0537(4) Uani 1 1 d .
H29 H 0.2160 -0.3670 0.7438 0.064 Uiso 1 1 calc R
C30 C 0.25696(6) -0.20051(16) 0.76714(10) 0.0510(4) Uani 1 1 d .
C31 C 0.28970(7) -0.2425(2) 0.84651(12) 0.0653(5) Uani 1 1 d .
H31 H 0.2869 -0.3279 0.8700 0.078 Uiso 1 1 calc R
C32 C 0.32506(7) -0.1611(2) 0.88920(13) 0.0752(6) Uani 1 1 d .
H32 H 0.3465 -0.1898 0.9426 0.090 Uiso 1 1 calc R
C33 C 0.32986(7) -0.0357(2) 0.85475(15) 0.0768(6) Uani 1 1 d .
H33 H 0.3547 0.0201 0.8851 0.092 Uiso 1 1 calc R
C34 C 0.29936(6) 0.00839(19) 0.77781(12) 0.0612(4) Uani 1 1 d .
H34 H 0.3032 0.0939 0.7552 0.073 Uiso 1 1 calc R
C35 C 0.26209(6) -0.07350(15) 0.73209(10) 0.0479(3) Uani 1 1 d .
C36 C 0.22839(5) -0.03039(14) 0.65458(10) 0.0434(3) Uani 1 1 d .
H36 H 0.2320 0.0546 0.6306 0.052 Uiso 1 1 calc R
Si1A Si 0.5000 0.67777(4) 0.7500 0.03768(13) Uani 1 2 d S
C1A C 0.48034(5) 0.43714(12) 0.70802(9) 0.0364(3) Uani 1 1 d .
C2A C 0.46229(5) 0.55336(12) 0.67856(9) 0.0390(3) Uani 1 1 d .
C10A C 0.46152(6) 0.77916(14) 0.83502(11) 0.0484(3) Uani 1 1 d .
H10D H 0.4846 0.8132 0.8871 0.073 Uiso 1 1 calc R
H10E H 0.4340 0.7274 0.8647 0.073 Uiso 1 1 calc R
H10F H 0.4457 0.8503 0.7980 0.073 Uiso 1 1 calc R
C11A C 0.46586(5) 0.31034(12) 0.66442(9) 0.0372(3) Uani 1 1 d .
C12A C 0.41488(6) 0.26617(15) 0.66232(11) 0.0507(3) Uani 1 1 d .
H12A H 0.3874 0.3204 0.6833 0.061 Uiso 1 1 calc R
C13A C 0.40365(7) 0.14238(18) 0.62947(12) 0.0629(5) Uani 1 1 d .
H13A H 0.3686 0.1126 0.6284 0.075 Uiso 1 1 calc R
C14A C 0.44299(8) 0.06353(15) 0.59877(12) 0.0612(5) Uani 1 1 d .
H14A H 0.4353 -0.0214 0.5779 0.073 Uiso 1 1 calc R
C15A C 0.49343(7) 0.10722(14) 0.59818(10) 0.0537(4) Uani 1 1 d .
H15A H 0.5206 0.0529 0.5758 0.064 Uiso 1 1 calc R
C16A C 0.50502(6) 0.22989(13) 0.62994(9) 0.0420(3) Uani 1 1 d .
H16A H 0.5401 0.2597 0.6283 0.050 Uiso 1 1 calc R
C21A C 0.42440(5) 0.57976(12) 0.59825(9) 0.0390(3) Uani 1 1 d .
C22A C 0.42111(5) 0.50761(13) 0.51100(9) 0.0403(3) Uani 1 1 d .
H22A H 0.4458 0.4412 0.5003 0.048 Uiso 1 1 calc R
C23A C 0.38290(5) 0.53099(13) 0.44051(10) 0.0404(3) Uani 1 1 d .
H23A H 0.3817 0.4794 0.3827 0.048 Uiso 1 1 calc R
C24A C 0.34582(5) 0.62843(12) 0.45139(9) 0.0384(3) Uani 1 1 d .
C25A C 0.35099(6) 0.70504(13) 0.53573(11) 0.0474(3) Uani 1 1 d .
H25A H 0.3278 0.7750 0.5444 0.057 Uiso 1 1 calc R
C26A C 0.38915(6) 0.68114(13) 0.60668(10) 0.0471(3) Uani 1 1 d .
H26A H 0.3915 0.7353 0.6629 0.057 Uiso 1 1 calc R
C27A C 0.30290(5) 0.64751(13) 0.37788(9) 0.0387(3) Uani 1 1 d .
C28A C 0.30484(5) 0.59569(13) 0.28468(10) 0.0413(3) Uani 1 1 d .
H28A H 0.3342 0.5449 0.2678 0.050 Uiso 1 1 calc R
C29A C 0.26491(5) 0.61507(13) 0.21305(10) 0.0425(3) Uani 1 1 d .
C30A C 0.26787(7) 0.56242(16) 0.11680(11) 0.0563(4) Uani 1 1 d .
H30A H 0.2975 0.5131 0.0994 0.068 Uiso 1 1 calc R
C31A C 0.22878(7) 0.58159(18) 0.04896(12) 0.0626(4) Uani 1 1 d .
H31A H 0.2308 0.5434 -0.0145 0.075 Uiso 1 1 calc R
C32A C 0.18556(7) 0.65734(17) 0.07231(13) 0.0627(5) Uani 1 1 d .
H32A H 0.1588 0.6720 0.0242 0.075 Uiso 1 1 calc R
C33A C 0.18175(6) 0.71011(17) 0.16379(14) 0.0606(4) Uani 1 1 d .
H33A H 0.1524 0.7619 0.1785 0.073 Uiso 1 1 calc R
C34A C 0.22086(5) 0.68912(14) 0.23754(11) 0.0459(3) Uani 1 1 d .
C35A C 0.21832(6) 0.73855(16) 0.33442(12) 0.0547(4) Uani 1 1 d .
H35A H 0.1885 0.7864 0.3530 0.066 Uiso 1 1 calc R
C36A C 0.25752(6) 0.71932(15) 0.40178(11) 0.0493(3) Uani 1 1 d .
H36A H 0.2546 0.7545 0.4661 0.059 Uiso 1 1 calc R

loop_
_atom_site_aniso_label
_atom_site_aniso_U_11
_atom_site_aniso_U_22
_atom_site_aniso_U_33
_atom_site_aniso_U_23
_atom_site_aniso_U_13
_atom_site_aniso_U_12
Si1 0.0381(2) 0.0276(2) 0.0334(2) 0.000 -0.00494(18) 0.000
C1 0.0357(6) 0.0328(6) 0.0314(6) 0.0000(5) -0.0012(5) -0.0019(5)
C2 0.0374(6) 0.0328(6) 0.0335(6) 0.0015(5) -0.0027(5) -0.0033(5)
C10 0.0600(9) 0.0444(8) 0.0468(7) -0.0032(6) -0.0008(6) -0.0186(7)
C11 0.0371(6) 0.0300(6) 0.0420(6) 0.0010(5) -0.0064(5) 0.0005(5)
C12 0.0594(9) 0.0425(8) 0.0418(7) -0.0030(6) -0.0099(6) -0.0058(6)
C13 0.0761(11) 0.0494(9) 0.0602(9) -0.0147(8) -0.0232(8) -0.0015(8)
C14 0.0688(11) 0.0356(8) 0.0934(13) -0.0100(8) -0.0234(9) -0.0097(7)
C15 0.0639(10) 0.0368(8) 0.0892(12) 0.0066(8) -0.0004(9) -0.0133(7)
C16 0.0543(8) 0.0363(7) 0.0548(8) 0.0031(6) 0.0021(6) -0.0059(6)
C21 0.0403(7) 0.0296(6) 0.0326(6) 0.0004(5) -0.0038(5) -0.0004(5)
C22 0.0402(7) 0.0377(7) 0.0420(7) 0.0052(5) -0.0026(5) -0.0034(5)
C23 0.0469(7) 0.0386(7) 0.0383(6) 0.0079(5) -0.0012(5) 0.0011(6)
C24 0.0430(7) 0.0352(6) 0.0328(6) -0.0033(5) -0.0031(5) 0.0051(5)
C25 0.0392(7) 0.0414(7) 0.0424(7) 0.0006(6) -0.0060(5) -0.0047(5)
C26 0.0434(7) 0.0381(7) 0.0386(6) 0.0066(5) -0.0047(5) -0.0071(5)
C27 0.0433(7) 0.0411(7) 0.0347(6) -0.0008(5) -0.0005(5) 0.0083(6)
C28 0.0511(8) 0.0418(8) 0.0483(7) 0.0031(6) -0.0038(6) 0.0074(6)
C29 0.0581(9) 0.0491(8) 0.0538(8) 0.0109(7) 0.0001(7) 0.0172(7)
C30 0.0462(8) 0.0657(10) 0.0410(7) 0.0024(7) 0.0002(6) 0.0204(7)
C31 0.0583(10) 0.0859(13) 0.0516(9) 0.0109(9) -0.0044(7) 0.0294(9)
C32 0.0582(10) 0.1124(17) 0.0546(9) 0.0000(10) -0.0186(8) 0.0313(11)
C33 0.0544(10) 0.1062(17) 0.0691(11) -0.0165(11) -0.0227(8) 0.0171(10)
C34 0.0449(8) 0.0782(12) 0.0600(9) -0.0092(9) -0.0122(7) 0.0093(8)
C35 0.0415(7) 0.0609(9) 0.0411(7) -0.0033(6) -0.0023(6) 0.0143(6)
C36 0.0433(7) 0.0457(8) 0.0411(7) 0.0000(6) -0.0046(5) 0.0065(6)
Si1A 0.0521(3) 0.0233(2) 0.0374(2) 0.000 -0.0052(2) 0.000
C1A 0.0452(7) 0.0278(6) 0.0362(6) -0.0011(5) -0.0006(5) 0.0003(5)
C2A 0.0497(7) 0.0288(6) 0.0384(6) -0.0020(5) -0.0026(5) 0.0021(5)
C10A 0.0628(9) 0.0338(7) 0.0485(7) -0.0062(6) -0.0016(6) 0.0002(6)
C11A 0.0527(7) 0.0252(6) 0.0337(6) 0.0022(5) -0.0044(5) -0.0017(5)
C12A 0.0539(8) 0.0480(8) 0.0500(8) -0.0025(6) -0.0021(6) -0.0063(7)
C13A 0.0739(11) 0.0609(10) 0.0535(8) 0.0009(8) -0.0059(8) -0.0320(9)
C14A 0.1026(14) 0.0318(7) 0.0489(8) -0.0043(6) -0.0054(8) -0.0128(8)
C15A 0.0861(11) 0.0319(7) 0.0428(7) -0.0039(6) -0.0081(7) 0.0060(7)
C16A 0.0582(8) 0.0321(7) 0.0354(6) 0.0002(5) -0.0063(6) 0.0030(6)
C21A 0.0491(7) 0.0276(6) 0.0401(6) 0.0011(5) -0.0034(5) 0.0008(5)
C22A 0.0477(7) 0.0337(7) 0.0396(6) -0.0019(5) -0.0019(5) 0.0076(5)
C23A 0.0461(7) 0.0374(7) 0.0375(6) -0.0021(5) -0.0007(5) 0.0054(5)
C24A 0.0426(7) 0.0330(6) 0.0397(6) 0.0026(5) 0.0003(5) 0.0022(5)
C25A 0.0565(8) 0.0352(7) 0.0503(8) -0.0046(6) -0.0046(6) 0.0121(6)
C26A 0.0616(9) 0.0337(7) 0.0456(7) -0.0080(6) -0.0089(6) 0.0084(6)
C27A 0.0387(7) 0.0340(6) 0.0435(7) 0.0032(5) 0.0029(5) 0.0016(5)
C28A 0.0406(7) 0.0394(7) 0.0440(7) 0.0030(6) 0.0016(5) 0.0062(5)
C29A 0.0411(7) 0.0393(7) 0.0472(7) 0.0066(6) -0.0011(5) -0.0018(6)
C30A 0.0631(10) 0.0586(10) 0.0471(8) 0.0017(7) -0.0053(7) 0.0054(7)
C31A 0.0737(11) 0.0628(10) 0.0507(8) 0.0057(8) -0.0146(8) -0.0043(8)
C32A 0.0579(10) 0.0625(10) 0.0669(10) 0.0156(8) -0.0242(8) -0.0149(8)
C33A 0.0381(8) 0.0596(10) 0.0837(12) 0.0111(9) -0.0103(7) -0.0012(7)
C34A 0.0356(7) 0.0426(8) 0.0593(8) 0.0073(6) -0.0027(6) -0.0032(5)
C35A 0.0382(7) 0.0566(9) 0.0694(10) -0.0018(8) 0.0036(7) 0.0113(6)
C36A 0.0445(7) 0.0516(8) 0.0518(8) -0.0054(7) 0.0051(6) 0.0091(6)

loop_
_atom_type_symbol
_atom_type_description
_atom_type_scat_dispersion_real
_atom_type_scat_dispersion_imag
_atom_type_scat_source
C C 0.0181 0.0091 'International Tables Vol C Tables 4.2.6.8 and 6.1.1.4'
H H 0.0000 0.0000 'International Tables Vol C Tables 4.2.6.8 and 6.1.1.4'
Si Si 0.2541 0.3302 'International Tables Vol C Tables 4.2.6.8 and 6.1.1.4'

loop_
_geom_angle_atom_site_label_1
_geom_angle_atom_site_label_2
_geom_angle_atom_site_label_3
_geom_angle
_geom_angle_site_symmetry_1
_geom_angle_site_symmetry_3
C2 Si1 C2 92.15(8) . 2
C10 Si1 C2 117.65(6) 2 2
C10 Si1 C2 110.97(7) . 2
C10 Si1 C2 110.97(7) 2 .
C10 Si1 C2 117.65(6) . .
C10 Si1 C10 107.35(11) 2 .
C2 C1 C1 115.76(7) . 2
C2 C1 C11 124.34(10) . .
C11 C1 C1 119.89(6) . 2
C1 C2 Si1 108.07(8) . .
C1 C2 C21 129.22(11) . .
C21 C2 Si1 122.32(9) . .
C12 C11 C1 120.71(12) . .
C12 C11 C16 118.47(13) . .
C16 C11 C1 120.82(12) . .
C11 C12 C13 120.71(15) . .
C14 C13 C12 120.37(16) . .
C13 C14 C15 119.58(15) . .
C14 C15 C16 120.34(16) . .
C15 C16 C11 120.51(15) . .
C22 C21 C2 117.99(11) . .
C26 C21 C2 124.77(11) . .
C26 C21 C22 117.10(11) . .
C23 C22 C21 121.60(12) . .
C22 C23 C24 121.53(12) . .
C23 C24 C25 117.19(11) . .
C23 C24 C27 119.58(12) . .
C25 C24 C27 123.22(12) . .
C26 C25 C24 121.46(12) . .
C25 C26 C21 121.10(12) . .
C28 C27 C24 119.57(12) . .
C36 C27 C24 122.17(12) . .
C36 C27 C28 118.21(12) . .
C29 C28 C27 121.31(15) . .
C28 C29 C30 121.08(15) . .
C29 C30 C31 122.34(16) . .
C29 C30 C35 118.59(13) . .
C35 C30 C31 119.07(16) . .
C32 C31 C30 120.51(19) . .
C31 C32 C33 120.28(16) . .
C34 C33 C32 121.10(19) . .
C33 C34 C35 120.06(19) . .
C30 C35 C34 118.98(14) . .
C30 C35 C36 119.08(14) . .
C34 C35 C36 121.89(15) . .
C27 C36 C35 121.66(14) . .
C2A Si1A C2A 92.45(8) . 2_656
C10A Si1A C2A 116.12(6) 2_656 2_656
C10A Si1A C2A 110.35(6) . 2_656
C10A Si1A C2A 110.35(6) 2_656 .
C10A Si1A C2A 116.12(6) . .
C10A Si1A C10A 110.58(10) 2_656 .
C2A C1A C1A 116.25(7) . 2_656
C2A C1A C11A 126.55(11) . .
C11A C1A C1A 117.18(7) . 2_656
C1A C2A Si1A 107.31(9) . .
C1A C2A C21A 127.04(12) . .
C21A C2A Si1A 125.35(9) . .
C12A C11A C1A 122.08(13) . .
C12A C11A C16A 118.38(13) . .
C16A C11A C1A 119.43(12) . .
C11A C12A C13A 120.30(16) . .
C14A C13A C12A 120.30(16) . .
C15A C14A C13A 119.95(14) . .
C14A C15A C16A 120.29(16) . .
C15A C16A C11A 120.72(15) . .
C22A C21A C2A 123.50(12) . .
C26A C21A C2A 120.02(12) . .
C26A C21A C22A 116.49(12) . .
C23A C22A C21A 121.39(12) . .
C22A C23A C24A 122.03(12) . .
C23A C24A C27A 121.49(12) . .
C25A C24A C23A 116.48(12) . .
C25A C24A C27A 122.02(12) . .
C26A C25A C24A 121.40(13) . .
C25A C26A C21A 122.02(12) . .
C28A C27A C24A 121.72(12) . .
C28A C27A C36A 117.24(12) . .
C36A C27A C24A 121.03(12) . .
C27A C28A C29A 122.54(13) . .
C28A C29A C30A 121.81(13) . .
C34A C29A C28A 119.27(13) . .
C34A C29A C30A 118.92(13) . .
C31A C30A C29A 120.89(16) . .
C30A C31A C32A 120.32(16) . .
C33A C32A C31A 120.20(14) . .
C32A C33A C34A 121.20(16) . .
C29A C34A C33A 118.42(14) . .
C29A C34A C35A 117.89(13) . .
C35A C34A C33A 123.69(14) . .
C36A C35A C34A 121.64(14) . .
C35A C36A C27A 121.37(14) . .

loop_
_geom_bond_atom_site_label_1
_geom_bond_atom_site_label_2
_geom_bond_distance
_geom_bond_site_symmetry_2
Si1 C2 1.8703(12) 2
Si1 C2 1.8703(12) .
Si1 C10 1.8564(14) 2
Si1 C10 1.8564(14) .
C1 C1 1.514(2) 2
C1 C2 1.3555(17) .
C1 C11 1.4901(17) .
C2 C21 1.4787(16) .
C11 C12 1.3840(19) .
C11 C16 1.3896(19) .
C12 C13 1.389(2) .
C13 C14 1.371(3) .
C14 C15 1.379(3) .
C15 C16 1.387(2) .
C21 C22 1.3987(18) .
C21 C26 1.3984(18) .
C22 C23 1.3794(18) .
C23 C24 1.3912(19) .
C24 C25 1.3992(19) .
C24 C27 1.4863(17) .
C25 C26 1.3875(18) .
C27 C28 1.421(2) .
C27 C36 1.375(2) .
C28 C29 1.364(2) .
C29 C30 1.410(2) .
C30 C31 1.421(2) .
C30 C35 1.415(2) .
C31 C32 1.363(3) .
C32 C33 1.396(3) .
C33 C34 1.371(2) .
C34 C35 1.416(2) .
C35 C36 1.4209(18) .
Si1A C2A 1.8772(13) 2_656
Si1A C2A 1.8772(13) .
Si1A C10A 1.8586(15) 2_656
Si1A C10A 1.8586(15) .
C1A C1A 1.506(2) 2_656
C1A C2A 1.3559(18) .
C1A C11A 1.4936(17) .
C2A C21A 1.4714(18) .
C11A C12A 1.384(2) .
C11A C16A 1.394(2) .
C12A C13A 1.395(2) .
C13A C14A 1.371(3) .
C14A C15A 1.370(3) .
C15A C16A 1.382(2) .
C21A C22A 1.4029(18) .
C21A C26A 1.3965(19) .
C22A C23A 1.3773(18) .
C23A C24A 1.4007(18) .
C24A C25A 1.3991(19) .
C24A C27A 1.4838(18) .
C25A C26A 1.382(2) .
C27A C28A 1.3751(19) .
C27A C36A 1.4243(19) .
C28A C29A 1.4121(18) .
C29A C30A 1.418(2) .
C29A C34A 1.411(2) .
C30A C31A 1.362(2) .
C31A C32A 1.400(3) .
C32A C33A 1.361(3) .
C33A C34A 1.419(2) .
C34A C35A 1.413(2) .
C35A C36A 1.360(2) .

loop_
_geom_torsion_atom_site_label_1
_geom_torsion_atom_site_label_2
_geom_torsion_atom_site_label_3
_geom_torsion_atom_site_label_4
_geom_torsion
_geom_torsion_site_symmetry_1
Si1 C2 C21 C22 -51.48(15) .
Si1 C2 C21 C26 124.10(13) .
C1 C1 C2 Si1 3.75(16) 2
C1 C1 C2 C21 176.61(13) 2
C1 C1 C11 C12 122.71(16) 2
C1 C1 C11 C16 -58.1(2) 2
C1 C2 C21 C22 136.57(14) .
C1 C2 C21 C26 -47.9(2) .
C1 C11 C12 C13 179.34(14) .
C1 C11 C16 C15 -178.03(14) .
C2 Si1 C2 C1 -1.41(6) 2
C2 Si1 C2 C21 -174.86(13) 2
C2 C1 C11 C12 -58.14(19) .
C2 C1 C11 C16 121.07(15) .
C2 C21 C22 C23 176.60(12) .
C2 C21 C26 C25 -175.32(12) .
C10 Si1 C2 C1 -116.49(10) .
C10 Si1 C2 C1 119.37(10) 2
C10 Si1 C2 C21 -54.09(12) 2
C10 Si1 C2 C21 70.06(12) .
C11 C1 C2 Si1 -175.43(10) .
C11 C1 C2 C21 -2.6(2) .
C11 C12 C13 C14 -1.2(3) .
C12 C11 C16 C15 1.2(2) .
C12 C13 C14 C15 0.9(3) .
C13 C14 C15 C16 0.4(3) .
C14 C15 C16 C11 -1.5(3) .
C16 C11 C12 C13 0.1(2) .
C21 C22 C23 C24 -1.2(2) .
C22 C21 C26 C25 0.3(2) .
C22 C23 C24 C25 0.6(2) .
C22 C23 C24 C27 179.79(12) .
C23 C24 C25 C26 0.3(2) .
C23 C24 C27 C28 33.10(18) .
C23 C24 C27 C36 -144.20(14) .
C24 C25 C26 C21 -0.8(2) .
C24 C27 C28 C29 -175.13(13) .
C24 C27 C36 C35 174.91(12) .
C25 C24 C27 C28 -147.80(14) .
C25 C24 C27 C36 34.89(19) .
C26 C21 C22 C23 0.7(2) .
C27 C24 C25 C26 -178.78(12) .
C27 C28 C29 C30 -0.3(2) .
C28 C27 C36 C35 -2.4(2) .
C28 C29 C30 C31 178.10(15) .
C28 C29 C30 C35 -1.6(2) .
C29 C30 C31 C32 -178.82(16) .
C29 C30 C35 C34 179.10(14) .
C29 C30 C35 C36 1.4(2) .
C30 C31 C32 C33 -0.6(3) .
C30 C35 C36 C27 0.6(2) .
C31 C30 C35 C34 -0.6(2) .
C31 C30 C35 C36 -178.28(13) .
C31 C32 C33 C34 0.0(3) .
C32 C33 C34 C35 0.2(3) .
C33 C34 C35 C30 0.1(2) .
C33 C34 C35 C36 177.67(15) .
C34 C35 C36 C27 -176.99(14) .
C35 C30 C31 C32 0.9(2) .
C36 C27 C28 C29 2.3(2) .
Si1A C2A C21A C22A 138.52(12) .
Si1A C2A C21A C26A -41.55(19) .
C1A C1A C2A Si1A 5.43(18) 2_656
C1A C1A C2A C21A 179.36(14) 2_656
C1A C1A C11A C12A 121.24(16) 2_656
C1A C1A C11A C16A -54.81(19) 2_656
C1A C2A C21A C22A -34.4(2) .
C1A C2A C21A C26A 145.57(15) .
C1A C11A C12A C13A -173.96(13) .
C1A C11A C16A C15A 173.64(12) .
C2A Si1A C2A C1A -2.02(7) 2_656
C2A Si1A C2A C21A -176.08(15) 2_656
C2A C1A C11A C12A -60.0(2) .
C2A C1A C11A C16A 123.99(15) .
C2A C21A C22A C23A 175.95(13) .
C2A C21A C26A C25A -176.28(14) .
C10A Si1A C2A C1A -116.14(10) .
C10A Si1A C2A C1A 117.04(10) 2_656
C10A Si1A C2A C21A -57.01(13) 2_656
C10A Si1A C2A C21A 69.81(13) .
C11A C1A C2A Si1A -173.37(11) .
C11A C1A C2A C21A 0.6(2) .
C11A C12A C13A C14A -0.2(2) .
C12A C11A C16A C15A -2.55(19) .
C12A C13A C14A C15A -1.5(2) .
C13A C14A C15A C16A 1.1(2) .
C14A C15A C16A C11A 1.0(2) .
C16A C11A C12A C13A 2.1(2) .
C21A C22A C23A C24A 0.8(2) .
C22A C21A C26A C25A 3.7(2) .
C22A C23A C24A C25A 2.8(2) .
C22A C23A C24A C27A -176.20(13) .
C23A C24A C25A C26A -3.2(2) .
C23A C24A C27A C28A -17.5(2) .
C23A C24A C27A C36A 161.64(14) .
C24A C25A C26A C21A -0.1(2) .
C24A C27A C28A C29A -178.62(12) .
C24A C27A C36A C35A 179.18(14) .
C25A C24A C27A C28A 163.48(14) .
C25A C24A C27A C36A -17.3(2) .
C26A C21A C22A C23A -4.0(2) .
C27A C24A C25A C26A 175.86(14) .
C27A C28A C29A C30A 179.09(14) .
C27A C28A C29A C34A -0.7(2) .
C28A C27A C36A C35A -1.6(2) .
C28A C29A C30A C31A 179.60(15) .
C28A C29A C34A C33A 178.48(14) .
C28A C29A C34A C35A -1.4(2) .
C29A C30A C31A C32A 2.0(3) .
C29A C34A C35A C36A 1.9(2) .
C30A C29A C34A C33A -1.3(2) .
C30A C29A C34A C35A 178.84(14) .
C30A C31A C32A C33A -1.4(3) .
C31A C32A C33A C34A -0.5(3) .
C32A C33A C34A C29A 1.9(2) .
C32A C33A C34A C35A -178.27(16) .
C33A C34A C35A C36A -177.90(16) .
C34A C29A C30A C31A -0.6(2) .
C34A C35A C36A C27A -0.4(2) .
C36A C27A C28A C29A 2.2(2) .
